data_2213437
loop_
_publ_author_name
'Santoni, Marie-Pierre C.'
'Fang, Yuan-Qing'
'Hanan, Garry S.'
'Proust, Anna'
'Hasenknopf, Bernold'

_publ_section_title
;
 Diethyl 4-(4-<i>tert</i>-butylphenyl)pyridine-2,6-dicarboxylate
;
_journal_coeditor_code LH2330
_journal_issue 5
_journal_name_full 'Acta Crystallographica Section E'
_journal_page_first o2560
_journal_page_last o2562
_journal_paper_doi 10.1107/S160053680701834X
_journal_volume 63
_journal_year 2007
_chemical_formula_iupac 'C21 H25 N O4'
_chemical_formula_moiety 'C21 H25 N O4'
_chemical_formula_sum 'C21 H25 N O4'
_chemical_formula_weight 355.42
_chemical_name_systematic
;
Diethyl 4-(4-tert-butylphenyl)pyridine-2,6-dicarboxylate
;
_space_group_IT_number 14
_symmetry_cell_setting monoclinic
_symmetry_space_group_name_Hall '-P 2ybc'
_symmetry_space_group_name_H-M 'P 1 21/c 1'
_atom_sites_solution_hydrogens geom
_atom_sites_solution_primary direct
_atom_sites_solution_secondary difmap
_audit_creation_method SHELXL-97
_cell_angle_alpha 90.00
_cell_angle_beta 107.368(7)
_cell_angle_gamma 90.00
_cell_formula_units_Z 4
_cell_length_a 13.857(2)
_cell_length_b 12.0094(17)
_cell_length_c 12.0553(17)
_cell_measurement_reflns_used 5127
_cell_measurement_temperature 100(2)
_cell_measurement_theta_max 67.28
_cell_measurement_theta_min 3.34
_cell_volume 1914.7(5)
_computing_cell_refinement 'SAINT (Bruker, 1999)'
_computing_data_collection 'SMART (Bruker, 2003)'
_computing_data_reduction SAINT
_computing_molecular_graphics 'SHELXTL (Bruker, 1997)'
_computing_publication_material 'UdMX (local program)'
_computing_structure_refinement 'SHELXL97 (Sheldrick, 1997)'
_computing_structure_solution 'SHELXS97 (Sheldrick, 1997)'
_diffrn_ambient_temperature 100(2)
_diffrn_detector_area_resol_mean 5.5
_diffrn_measured_fraction_theta_full 0.991
_diffrn_measured_fraction_theta_max 0.991
_diffrn_measurement_device_type 'Bruker SMART 6000'
_diffrn_measurement_method \w
_diffrn_radiation_monochromator 'Montel 200 optics'
_diffrn_radiation_source 'Rotating Anode'
_diffrn_radiation_type CuK\a
_diffrn_radiation_wavelength 1.54178
_diffrn_reflns_av_R_equivalents 0.088
_diffrn_reflns_av_sigmaI/netI 0.0699
_diffrn_reflns_limit_h_max 15
_diffrn_reflns_limit_h_min -16
_diffrn_reflns_limit_k_max 14
_diffrn_reflns_limit_k_min -14
_diffrn_reflns_limit_l_max 14
_diffrn_reflns_limit_l_min -14
_diffrn_reflns_number 23628
_diffrn_reflns_theta_full 67.89
_diffrn_reflns_theta_max 67.89
_diffrn_reflns_theta_min 3.34
_diffrn_standards_decay_% 3.90
_diffrn_standards_interval_count 0
_diffrn_standards_interval_time 10
_diffrn_standards_number 86
_exptl_absorpt_coefficient_mu 0.688
_exptl_absorpt_correction_T_max 0.875
_exptl_absorpt_correction_T_min 0.750
_exptl_absorpt_correction_type multi-scan
_exptl_absorpt_process_details '(SADABS; Sheldrick, 1996)'
_exptl_crystal_colour Colorless
_exptl_crystal_density_diffrn 1.233
_exptl_crystal_density_method 'not measured'
_exptl_crystal_description block
_exptl_crystal_F_000 760
_exptl_crystal_size_max 0.40
_exptl_crystal_size_mid 0.24
_exptl_crystal_size_min 0.20
_refine_diff_density_max 0.358
_refine_diff_density_min -0.310
_refine_ls_extinction_method none
_refine_ls_goodness_of_fit_ref 1.025
_refine_ls_hydrogen_treatment constr
_refine_ls_matrix_type full
_refine_ls_number_parameters 240
_refine_ls_number_reflns 3456
_refine_ls_number_restraints 0
_refine_ls_restrained_S_all 1.025
_refine_ls_R_factor_all 0.0792
_refine_ls_R_factor_gt 0.0592
_refine_ls_shift/su_max 0.002
_refine_ls_shift/su_mean 0.000
_refine_ls_structure_factor_coef Fsqd
_refine_ls_weighting_details 'calc w=1/[\s^2^(Fo^2^)+(0.1014P)^2^+0.7898P] where P=(Fo^2^+2Fc^2^)/3'
_refine_ls_weighting_scheme calc
_refine_ls_wR_factor_gt 0.1557
_refine_ls_wR_factor_ref 0.1756
_reflns_number_gt 2627
_reflns_number_total 3456
_reflns_threshold_expression I>2\s(I)
_cod_data_source_file lh2330.cif
_cod_data_source_block 2
_cod_depositor_comments
;
The following automatic conversions were performed:
'_symmetry_cell_setting' value 'Monoclinic' changed to 'monoclinic'
according to '/home/saulius/struct/CIF-dictionaries/cif_core.dic'
dictionary named 'cif_core.dic' version 2.4.1 from 2010-06-29.

Automatic conversion script
Id: cif_fix_enum 1527 2010-12-29 10:47:43Z saulius 

The following automatic conversions were performed:

'_symmetry_cell_setting' value 'Monoclinic' changed to 'monoclinic'
according to /home/saulius/struct/CIF-dictionaries/cif_core.dic
dictionary named 'cif_core.dic' version 2.4.1 from 2010-06-29.

Automatic conversion script
Id: cif_fix_values 1715 2011-07-08 13:25:40Z adriana 
;
_cod_original_sg_symbol_H-M 'P 21/c'
_cod_database_code 2213437
_cod_database_fobs_code 2213437

loop_
_symmetry_equiv_pos_as_xyz
'x, y, z'
'-x, y+1/2, -z+1/2'
'-x, -y, -z'
'x, -y-1/2, z-1/2'

loop_
_atom_site_type_symbol
_atom_site_label
_atom_site_fract_x
_atom_site_fract_y
_atom_site_fract_z
_atom_site_U_iso_or_equiv
_atom_site_adp_type
_atom_site_calc_flag
_atom_site_refinement_flags
_atom_site_occupancy
N N1 1.11228(14) 0.09805(16) 0.56437(16) 0.0202(4) Uani d . 1
O O1 0.99506(12) 0.03157(15) 0.78030(14) 0.0280(4) Uani d . 1
O O2 1.15467(12) 0.00956(14) 0.77502(13) 0.0234(4) Uani d . 1
O O3 1.23999(13) 0.07048(15) 0.42732(15) 0.0288(4) Uani d . 1
O O4 1.16207(12) 0.21675(14) 0.32084(14) 0.0244(4) Uani d . 1
C C2 1.03836(17) 0.09696(19) 0.61445(18) 0.0199(5) Uani d . 1
C C3 0.94201(17) 0.13790(19) 0.56180(19) 0.0207(5) Uani d . 1
H H3 0.8918 0.1337 0.6008 0.025 Uiso calc R 1
C C4 0.91918(17) 0.18521(19) 0.45137(19) 0.0202(5) Uani d . 1
C C5 0.99749(17) 0.19105(18) 0.40106(19) 0.0202(5) Uani d . 1
H H5 0.9871 0.2259 0.3277 0.024 Uiso calc R 1
C C6 1.09049(17) 0.14541(18) 0.45931(19) 0.0197(5) Uani d . 1
C C7 0.81571(17) 0.22261(19) 0.38787(19) 0.0207(5) Uani d . 1
C C8 0.73172(18) 0.1663(2) 0.40198(19) 0.0237(5) Uani d . 1
H H8 0.7408 0.1046 0.4533 0.028 Uiso calc R 1
C C9 0.63523(17) 0.2012(2) 0.3406(2) 0.0231(5) Uani d . 1
H H9 0.5788 0.1629 0.3514 0.028 Uiso calc R 1
C C10 0.61819(17) 0.2907(2) 0.26352(19) 0.0206(5) Uani d . 1
C C11 0.70250(18) 0.3456(2) 0.24986(19) 0.0220(5) Uani d . 1
H H11 0.6934 0.4069 0.1980 0.026 Uiso calc R 1
C C12 0.79982(18) 0.3118(2) 0.31121(19) 0.0221(5) Uani d . 1
H H12 0.8563 0.3504 0.3005 0.027 Uiso calc R 1
C C13 0.51007(18) 0.3275(2) 0.1992(2) 0.0254(5) Uani d . 1
C C14 0.4617(2) 0.3753(2) 0.2882(2) 0.0326(6) Uani d . 1
H H14A 0.5012 0.4394 0.3274 0.049 Uiso calc R 1
H H14B 0.4608 0.3181 0.3458 0.049 Uiso calc R 1
H H14C 0.3924 0.3990 0.2482 0.049 Uiso calc R 1
C C15 0.44875(19) 0.2272(2) 0.1370(2) 0.0302(6) Uani d . 1
H H15A 0.3804 0.2515 0.0934 0.045 Uiso calc R 1
H H15B 0.4447 0.1712 0.1945 0.045 Uiso calc R 1
H H15C 0.4820 0.1948 0.0833 0.045 Uiso calc R 1
C C16 0.5073(2) 0.4163(2) 0.1087(2) 0.0343(6) Uani d . 1
H H16A 0.5418 0.4835 0.1471 0.051 Uiso calc R 1
H H16B 0.4369 0.4343 0.0666 0.051 Uiso calc R 1
H H16C 0.5415 0.3886 0.0538 0.051 Uiso calc R 1
C C17 1.05944(17) 0.04349(19) 0.73194(19) 0.0210(5) Uani d . 1
C C18 1.17855(19) -0.0487(2) 0.8857(2) 0.0275(6) Uani d . 1
H H18A 1.1462 -0.1230 0.8752 0.033 Uiso calc R 1
H H18B 1.1536 -0.0059 0.9418 0.033 Uiso calc R 1
C C19 1.2910(2) -0.0601(3) 0.9293(2) 0.0344(6) Uani d . 1
H H19A 1.3148 -0.1014 0.8724 0.052 Uiso calc R 1
H H19B 1.3099 -0.1004 1.0034 0.052 Uiso calc R 1
H H19C 1.3220 0.0140 0.9408 0.052 Uiso calc R 1
C C20 1.17338(17) 0.13881(19) 0.40280(18) 0.0200(5) Uani d . 1
C C21 1.23030(18) 0.2097(2) 0.2494(2) 0.0255(5) Uani d . 1
H H21A 1.2970 0.1816 0.2968 0.031 Uiso calc R 1
H H21B 1.2400 0.2847 0.2203 0.031 Uiso calc R 1
C C22 1.1867(2) 0.1326(2) 0.1482(2) 0.0308(6) Uani d . 1
H H22A 1.1821 0.0571 0.1772 0.046 Uiso calc R 1
H H22B 1.2306 0.1320 0.0978 0.046 Uiso calc R 1
H H22C 1.1191 0.1584 0.1039 0.046 Uiso calc R 1

loop_
_atom_site_aniso_label
_atom_site_aniso_U_11
_atom_site_aniso_U_22
_atom_site_aniso_U_33
_atom_site_aniso_U_12
_atom_site_aniso_U_13
_atom_site_aniso_U_23
N1 0.0194(10) 0.0199(10) 0.0200(10) -0.0004(8) 0.0037(7) -0.0014(8)
O1 0.0211(9) 0.0398(11) 0.0237(9) 0.0036(7) 0.0077(7) 0.0041(7)
O2 0.0200(9) 0.0292(9) 0.0187(8) 0.0034(7) 0.0023(6) 0.0030(7)
O3 0.0224(9) 0.0343(10) 0.0299(9) 0.0069(8) 0.0083(7) 0.0089(7)
O4 0.0199(9) 0.0285(9) 0.0259(9) 0.0034(7) 0.0085(6) 0.0073(7)
C2 0.0209(12) 0.0194(11) 0.0181(11) -0.0012(9) 0.0037(9) -0.0020(9)
C3 0.0179(12) 0.0229(12) 0.0199(12) -0.0004(9) 0.0037(9) -0.0023(9)
C4 0.0192(12) 0.0178(11) 0.0216(12) 0.0002(9) 0.0032(9) -0.0025(9)
C5 0.0216(12) 0.0192(11) 0.0181(11) -0.0012(9) 0.0033(9) 0.0003(9)
C6 0.0200(12) 0.0195(11) 0.0182(11) 0.0000(9) 0.0036(9) -0.0015(9)
C7 0.0195(12) 0.0218(12) 0.0188(11) -0.0007(9) 0.0025(9) -0.0015(9)
C8 0.0229(13) 0.0253(12) 0.0209(12) 0.0006(10) 0.0036(9) 0.0036(9)
C9 0.0163(12) 0.0289(13) 0.0234(12) -0.0016(10) 0.0051(9) 0.0015(10)
C10 0.0182(12) 0.0237(12) 0.0180(11) 0.0007(9) 0.0029(8) -0.0024(9)
C11 0.0220(12) 0.0224(12) 0.0205(12) 0.0007(9) 0.0045(9) 0.0036(9)
C12 0.0197(12) 0.0246(12) 0.0214(12) -0.0016(9) 0.0051(9) 0.0008(9)
C13 0.0167(12) 0.0308(14) 0.0260(13) 0.0005(10) 0.0023(9) 0.0029(10)
C14 0.0206(13) 0.0400(16) 0.0355(15) 0.0032(11) 0.0057(10) -0.0009(12)
C15 0.0200(13) 0.0371(15) 0.0287(13) -0.0008(11) -0.0002(10) -0.0014(11)
C16 0.0213(13) 0.0429(16) 0.0342(14) 0.0038(11) 0.0015(10) 0.0119(12)
C17 0.0180(12) 0.0219(12) 0.0201(12) 0.0013(9) 0.0013(9) -0.0020(9)
C18 0.0270(13) 0.0346(14) 0.0181(12) 0.0016(11) 0.0024(9) 0.0045(10)
C19 0.0272(14) 0.0473(17) 0.0252(13) 0.0071(12) 0.0027(10) 0.0096(12)
C20 0.0162(12) 0.0226(12) 0.0190(12) -0.0001(9) 0.0018(8) -0.0007(9)
C21 0.0179(12) 0.0329(13) 0.0278(13) 0.0026(10) 0.0101(9) 0.0067(10)
C22 0.0324(15) 0.0294(14) 0.0328(14) -0.0002(11) 0.0129(11) 0.0049(11)

loop_
_atom_type_symbol
_atom_type_description
_atom_type_scat_dispersion_real
_atom_type_scat_dispersion_imag
_atom_type_scat_source
C C 0.0181 0.0091 'International Tables Vol C Tables 4.2.6.8 and 6.1.1.4'
H H 0.0000 0.0000 'International Tables Vol C Tables 4.2.6.8 and 6.1.1.4'
N N 0.0311 0.0180 'International Tables Vol C Tables 4.2.6.8 and 6.1.1.4'
O O 0.0492 0.0322 'International Tables Vol C Tables 4.2.6.8 and 6.1.1.4'

loop_
_geom_angle_atom_site_label_1
_geom_angle_atom_site_label_2
_geom_angle_atom_site_label_3
_geom_angle
C2 N1 C6 116.44(19)
C17 O2 C18 115.68(18)
C20 O4 C21 116.26(17)
N1 C2 C3 123.6(2)
N1 C2 C17 118.1(2)
C3 C2 C17 118.2(2)
C2 C3 C4 119.7(2)
C2 C3 H3 120.2
C4 C3 H3 120.2
C5 C4 C3 116.8(2)
C5 C4 C7 121.3(2)
C3 C4 C7 121.8(2)
C6 C5 C4 119.2(2)
C6 C5 H5 120.4
C4 C5 H5 120.4
N1 C6 C5 124.2(2)
N1 C6 C20 114.82(19)
C5 C6 C20 120.87(19)
C12 C7 C8 118.8(2)
C12 C7 C4 121.0(2)
C8 C7 C4 120.2(2)
C9 C8 C7 119.6(2)
C9 C8 H8 120.2
C7 C8 H8 120.2
C8 C9 C10 122.3(2)
C8 C9 H9 118.9
C10 C9 H9 118.9
C11 C10 C9 117.5(2)
C11 C10 C13 122.1(2)
C9 C10 C13 120.4(2)
C12 C11 C10 120.9(2)
C12 C11 H11 119.6
C10 C11 H11 119.6
C7 C12 C11 121.0(2)
C7 C12 H12 119.5
C11 C12 H12 119.5
C16 C13 C10 112.2(2)
C16 C13 C15 108.0(2)
C10 C13 C15 109.6(2)
C16 C13 C14 108.5(2)
C10 C13 C14 108.62(19)
C15 C13 C14 110.0(2)
C13 C14 H14A 109.5
C13 C14 H14B 109.5
H14A C14 H14B 109.5
C13 C14 H14C 109.5
H14A C14 H14C 109.5
H14B C14 H14C 109.5
C13 C15 H15A 109.5
C13 C15 H15B 109.5
H15A C15 H15B 109.5
C13 C15 H15C 109.5
H15A C15 H15C 109.5
H15B C15 H15C 109.5
C13 C16 H16A 109.5
C13 C16 H16B 109.5
H16A C16 H16B 109.5
C13 C16 H16C 109.5
H16A C16 H16C 109.5
H16B C16 H16C 109.5
O1 C17 O2 124.3(2)
O1 C17 C2 122.7(2)
O2 C17 C2 112.97(19)
O2 C18 C19 107.2(2)
O2 C18 H18A 110.3
C19 C18 H18A 110.3
O2 C18 H18B 110.3
C19 C18 H18B 110.3
H18A C18 H18B 108.5
C18 C19 H19A 109.5
C18 C19 H19B 109.5
H19A C19 H19B 109.5
C18 C19 H19C 109.5
H19A C19 H19C 109.5
H19B C19 H19C 109.5
O3 C20 O4 124.8(2)
O3 C20 C6 123.9(2)
O4 C20 C6 111.20(18)
O4 C21 C22 109.86(19)
O4 C21 H21A 109.7
C22 C21 H21A 109.7
O4 C21 H21B 109.7
C22 C21 H21B 109.7
H21A C21 H21B 108.2
C21 C22 H22A 109.5
C21 C22 H22B 109.5
H22A C22 H22B 109.5
C21 C22 H22C 109.5
H22A C22 H22C 109.5
H22B C22 H22C 109.5

loop_
_geom_bond_atom_site_label_1
_geom_bond_atom_site_label_2
_geom_bond_distance
N1 C2 1.335(3)
N1 C6 1.338(3)
O1 C17 1.211(3)
O2 C17 1.330(3)
O2 C18 1.454(3)
O3 C20 1.204(3)
O4 C20 1.336(3)
O4 C21 1.459(3)
C2 C3 1.386(3)
C2 C17 1.502(3)
C3 C4 1.394(3)
C3 H3 0.95
C4 C5 1.394(3)
C4 C7 1.479(3)
C5 C6 1.383(3)
C5 H5 0.95
C6 C20 1.502(3)
C7 C12 1.389(3)
C7 C8 1.399(3)
C8 C9 1.386(3)
C8 H8 0.95
C9 C10 1.393(3)
C9 H9 0.95
C10 C11 1.394(3)
C10 C13 1.532(3)
C11 C12 1.391(3)
C11 H11 0.95
C12 H12 0.95
C13 C16 1.519(3)
C13 C15 1.535(3)
C13 C14 1.535(3)
C14 H14a 0.98
C14 H14b 0.98
C14 H14c 0.98
C15 H15a 0.98
C15 H15b 0.98
C15 H15c 0.98
C16 H16a 0.98
C16 H16b 0.98
C16 H16c 0.98
C18 C19 1.495(4)
C18 H18a 0.99
C18 H18b 0.99
C19 H19a 0.98
C19 H19b 0.98
C19 H19c 0.98
C21 C22 1.507(4)
C21 H21a 0.99
C21 H21b 0.99
C22 H22a 0.98
C22 H22b 0.98
C22 H22c 0.98

loop_
_geom_hbond_atom_site_label_D
_geom_hbond_atom_site_label_H
_geom_hbond_atom_site_label_A
_geom_hbond_site_symmetry_A
_geom_hbond_distance_DH
_geom_hbond_distance_HA
_geom_hbond_distance_DA
_geom_hbond_angle_DHA
C8 H8 O3 3_756 0.95 2.52 3.463(3) 175
C12 H12 O1 4_565 0.95 2.46 3.406(3) 174
C21 H21B N1 4_565 0.99 2.58 3.287(3) 128

loop_
_geom_torsion_atom_site_label_1
_geom_torsion_atom_site_label_2
_geom_torsion_atom_site_label_3
_geom_torsion_atom_site_label_4
_geom_torsion
_geom_torsion_publ_flag
C6 N1 C2 C3 2.4(3) ?
C6 N1 C2 C17 179.38(19) ?
N1 C2 C3 C4 -1.2(3) ?
C17 C2 C3 C4 -178.2(2) ?
C2 C3 C4 C5 -1.7(3) ?
C2 C3 C4 C7 175.5(2) ?
C3 C4 C5 C6 3.3(3) ?
C7 C4 C5 C6 -173.9(2) ?
C2 N1 C6 C5 -0.7(3) ?
C2 N1 C6 C20 -176.45(19) ?
C4 C5 C6 N1 -2.2(3) ?
C4 C5 C6 C20 173.3(2) ?
C5 C4 C7 C12 -34.0(3) ?
C3 C4 C7 C12 148.9(2) ?
C5 C4 C7 C8 144.3(2) n
C3 C4 C7 C8 -32.7(3) ?
C12 C7 C8 C9 -0.7(3) ?
C4 C7 C8 C9 -179.0(2) ?
C7 C8 C9 C10 0.6(4) ?
C8 C9 C10 C11 -0.3(3) ?
C8 C9 C10 C13 -178.9(2) ?
C9 C10 C11 C12 0.0(3) ?
C13 C10 C11 C12 178.6(2) ?
C8 C7 C12 C11 0.4(3) ?
C4 C7 C12 C11 178.8(2) ?
C10 C11 C12 C7 -0.1(3) ?
C11 C10 C13 C16 8.6(3) ?
C9 C10 C13 C16 -172.9(2) ?
C11 C10 C13 C15 128.5(2) ?
C9 C10 C13 C15 -53.0(3) ?
C11 C10 C13 C14 -111.3(2) ?
C9 C10 C13 C14 67.2(3) ?
C18 O2 C17 O1 2.2(3) ?
C18 O2 C17 C2 -176.63(19) ?
N1 C2 C17 O1 -174.6(2) ?
C3 C2 C17 O1 2.5(3) n
N1 C2 C17 O2 4.2(3) n
C3 C2 C17 O2 -178.62(19) ?
C17 O2 C18 C19 -169.4(2) ?
C21 O4 C20 O3 6.4(3) ?
C21 O4 C20 C6 -172.30(18) ?
N1 C6 C20 O3 22.4(3) n
C5 C6 C20 O3 -153.6(2) ?
N1 C6 C20 O4 -158.93(19) ?
C5 C6 C20 O4 25.1(3) n
C20 O4 C21 C22 86.4(2) ?

loop_
_cod_related_entry_id
_cod_related_entry_database
_cod_related_entry_code
1 ChemSpider 21124667
